data_2003330
loop_
_publ_author_name
'George, C.'
'Gilardi, R. D.'
'Zajac, Jnr, W. W.'
'Buzby, J. H.'
'Walters, T. R.'

_publ_section_title
;
 3,7-Dinitronoradamantane, C~9~H~12~N~2~O~4~, and
 3,7,9-Trinitronoradamantane, C~9~H~11~N~3~O~6~
;
_journal_issue 4
_journal_name_full 'Acta Crystallographica Section C'
_journal_page_first 703
_journal_page_last 706
_journal_paper_doi 10.1107/S0108270194011868
_journal_volume 51
_journal_year 1995
_chemical_compound_source 'W. Zajac, Villanova Univ.'
_chemical_formula_sum 'C9 H11 N3 O6'
_chemical_formula_weight 257.2
_space_group_IT_number 33
_symmetry_cell_setting orthorhombic
_symmetry_space_group_name_Hall 'P -2n 2a'
_symmetry_space_group_name_H-M 'P 21 c n'
_atom_type_scat_source IntTabIV
_cell_angle_alpha 90.0
_cell_angle_beta 90.0
_cell_angle_gamma 90.0
_cell_formula_units_Z 4
_cell_length_a 7.169(1)
_cell_length_b 10.875(1)
_cell_length_c 13.842(2)
_cell_measurement_reflns_used 25
_cell_measurement_temperature 295
_cell_measurement_theta_max 32
_cell_measurement_theta_min 25
_cell_volume 1079.2(2)
_diffrn_measurement_device 'Siemens R3m/V'
_diffrn_measurement_method 2\q-\q
_diffrn_radiation_type 'Cu K\a'
_diffrn_radiation_wavelength 1.5418
_diffrn_reflns_av_R_equivalents 0.011
_diffrn_reflns_limit_h_max 8
_diffrn_reflns_limit_h_min 0
_diffrn_reflns_limit_k_max 12
_diffrn_reflns_limit_k_min 0
_diffrn_reflns_limit_l_max 15
_diffrn_reflns_limit_l_min 0
_diffrn_reflns_number 1012
_diffrn_reflns_theta_max 60.0
_diffrn_standards_decay_% '0.022% (random)'
_diffrn_standards_interval_count 97
_diffrn_standards_number 3
_exptl_absorpt_coefficient_mu 1.17
_exptl_absorpt_correction_type none
_exptl_crystal_colour Colorless
_exptl_crystal_density_diffrn 1.583
_exptl_crystal_description Irregular
_exptl_crystal_size_max 0.44
_exptl_crystal_size_mid 0.31
_exptl_crystal_size_min 0.22
_refine_diff_density_max 0.14
_refine_diff_density_min -0.11
_refine_ls_extinction_coef '\c = 0.041(3)'
_refine_ls_extinction_method 'empirical, isotropic; F = F[1 + 0.002\cF^2^/sin(2\q)]^-1/4^'
_refine_ls_goodness_of_fit_obs 1.83
_refine_ls_hydrogen_treatment refxyz
_refine_ls_number_parameters 163
_refine_ls_number_reflns 831
_refine_ls_R_factor_obs 0.032
_refine_ls_shift/esd_max 0.03
_refine_ls_structure_factor_coef F
_refine_ls_weighting_details 'w = 1/[\s^2^(F) + 0.00023F^2^]'
_refine_ls_weighting_scheme calc
_refine_ls_wR_factor_obs 0.042
_reflns_number_observed 831
_reflns_number_total 878
_reflns_observed_criterion F>3\s(F)
_cod_data_source_file cr1141.cif
_cod_data_source_block cr1141b
_cod_depositor_comments
;
The following automatic conversions were performed:

'_refine_ls_weighting_scheme' value 'w = 1/[\s^2^(F) + 0.00023F^2^]'
was changed to 'calc'. New tag '_refine_ls_weighting_details' was
created. The value of the new tag was set to 'w = 1/[\s^2^(F) +
0.00023F^2^]'.

Automatic conversion script
Id: cif_fix_values 3143 2015-03-26 13:38:13Z robertas 
;
_cod_original_cell_volume 1079.1(3)
_cod_database_code 2003330

loop_
_symmetry_equiv_pos_as_xyz
x,y,z
1/2+x,-y,-z
x,1/2-y,1/2+z
1/2+x,1/2+y,1/2-z

loop_
_atom_site_label
_atom_site_fract_x
_atom_site_fract_y
_atom_site_fract_z
_atom_site_U_iso_or_equiv
C(1) 1.0753(7) .2878(3) .4743(2) .042(1)
C(2) 1.1325(7) .1537(3) .4907(2) .043(1)
C(3) 1.1628(7) .1141(2) .3860(2) .036(1)
N(3) 1.1500(7) -.0226(2) .3699(2) .048(1)
O(3A) 1.1248(7) -.0888(2) .4391(2) .078(1)
O(3B) 1.1710(7) -.0583(2) .2876(2) .066(1)
C(4) 1.3501(7) .1637(3) .3517(2) .041(1)
C(5) 1.2992(7) .2978(3) .3304(2) .043(1)
C(6) 1.1297(7) .2771(3) .2634(2) .045(1)
C(7) 1.0151(7) .1919(3) .3258(2) .036(1)
N(7) .8735(7) .1161(2) .2719(2) .045(1)
O(7A) .8515(7) .1338(3) .1866(2) .078(1)
O(7B) .7855(7) .0407(2) .3187(2) .062(1)
C(8) .9159(7) .2704(3) .4032(2) .044(1)
C(9) 1.2291 .3611(3) .4228(2) .042(1)
N(9) 1.3917(7) .3860(3) .4914(2) .052(1)
O(9A) 1.5401(7) .4099(3) .4556(2) .084(1)
O(9B) 1.3618(7) .3886(3) .5770(2) .085(1)
H(1) 1.0481 .3314 .5330 .080
H(2A) 1.0349 .1072 .5210 .080
H(2B) 1.2446 .1470 .5282 .080
H(4A) 1.3934 .1219 .2948 .080
H(4B) 1.4431 .1582 .4014 .080
H(5A) 1.3993 .3467 .3050 .080
H(6A) 1.1651 .2388 .2037 .080
H(6B) 1.0653 .3526 .2501 .080
H(8A) .8133 .2270 .4319 .080
H(8B) .8726 .3473 .3776 .080
H(9A) 1.1737 .4375 .4033 .080

loop_
_geom_angle_atom_site_label_1
_geom_angle_atom_site_label_2
_geom_angle_atom_site_label_3
_geom_angle
_geom_angle_publ_flag
C(2) C(1) C(8) 100.3(3) yes
C(8) C(1) C(9) 107.7(3) yes
C(2) C(3) N(3) 114.2(2) yes
N(3) C(3) C(4) 110.9(3) yes
N(3) C(3) C(7) 114.1(3) yes
C(3) N(3) O(3A) 118.6(3) yes
O(3A) N(3) O(3B) 124.8(3) yes
C(4) C(5) C(6) 99.5(3) yes
C(6) C(5) C(9) 107.9(3) yes
C(3) C(7) C(6) 105.3(4) yes
C(6) C(7) N(7) 114.8(3) yes
C(6) C(7) C(8) 108.0(3) yes
C(7) N(7) O(7A) 119.1(3) yes
O(7A) N(7) O(7B) 124.0(4) yes
C(1) C(9) C(5) 112.9(3) yes
C(5) C(9) N(9) 110.3(2) yes
C(9) N(9) O(9B) 118.7(4) yes
C(2) C(1) C(9) 111.8(4) yes
C(1) C(2) C(3) 99.6(2) yes
C(2) C(3) C(4) 108.8(3) yes
C(2) C(3) C(7) 104.6(3) yes
C(4) C(3) C(7) 103.6(3) yes
C(3) N(3) O(3B) 116.5(3) yes
C(3) C(4) C(5) 100.8(3) yes
C(4) C(5) C(9) 110.1(2) yes
C(5) C(6) C(7) 100.0(3) yes
C(3) C(7) N(7) 114.6(3) yes
C(3) C(7) C(8) 103.7(2) yes
N(7) C(7) C(8) 109.7(4) yes
C(7) N(7) O(7B) 116.9(3) yes
C(1) C(8) C(7) 99.9(4) yes
C(1) C(9) N(9) 110.6(3) yes
C(9) N(9) O(9A) 117.2(3) yes
O(9A) N(9) O(9B) 123.9(5) yes

loop_
_geom_bond_atom_site_label_1
_geom_bond_atom_site_label_2
_geom_bond_distance
_geom_bond_publ_flag
C(1) C(2) 1.531(5) yes
C(1) C(9) 1.536(5) yes
C(3) N(3) 1.506(4) yes
C(3) C(7) 1.591(6) yes
N(3) O(3B) 1.213(4) yes
C(5) C(6) 1.545(6) yes
C(6) C(7) 1.509(5) yes
C(7) C(8) 1.543(5) yes
N(7) O(7B) 1.220(5) yes
N(9) O(9A) 1.202(7) yes
C(1) C(8) 1.520(6) yes
C(2) C(3) 1.528(4) yes
C(3) C(4) 1.523(7) yes
N(3) O(3A) 1.212(4) yes
C(4) C(5) 1.532(5) yes
C(5) C(9) 1.537(4) yes
C(7) N(7) 1.506(5) yes
N(7) O(7A) 1.207(4) yes
C(9) N(9) 1.527(5) yes
N(9) O(9B) 1.204(4) yes
